data_1503812
loop_
_publ_author_name
'Xia, Ji-Bao'
'You, Shu-Li'

_publ_section_title
;
 Synthesis of 3-haloindolizines by copper(II) halide mediated direct
 functionalization of indolizines.
;
_journal_issue 5
_journal_name_full 'Organic letters'
_journal_page_first 1187
_journal_page_last 1190
_journal_paper_doi 10.1021/ol9000872
_journal_volume 11
_journal_year 2009
_chemical_absolute_configuration ad
_chemical_formula_sum 'C22 H19 Cl N2 O4'
_chemical_formula_weight 410.84
_chemical_name_systematic
; 
 ? 
;
_space_group_IT_number 19
_symmetry_cell_setting orthorhombic
_symmetry_space_group_name_Hall 'P 2ac 2ab'
_symmetry_space_group_name_H-M 'P 21 21 21'
_atom_sites_solution_hydrogens geom
_atom_sites_solution_primary direct
_atom_sites_solution_secondary difmap
_audit_creation_method SHELXL-97
_cell_angle_alpha 90.00
_cell_angle_beta 90.00
_cell_angle_gamma 90.00
_cell_formula_units_Z 4
_cell_length_a 6.8172(7)
_cell_length_b 10.3242(10)
_cell_length_c 29.214(3)
_cell_measurement_reflns_used 3883
_cell_measurement_temperature 293(2)
_cell_measurement_theta_max 50.450
_cell_measurement_theta_min 4.832
_cell_volume 2056.1(4)
_computing_cell_refinement 'Bruker SMART'
_computing_data_collection 'Bruker SMART'
_computing_data_reduction 'Bruker SHELXTL'
_computing_molecular_graphics 'Bruker SHELXTL'
_computing_publication_material 'Bruker SHELXTL'
_computing_structure_refinement 'SHELXL-97 (Sheldrick, 1997)'
_computing_structure_solution 'SHELXS-97 (Sheldrick, 1990)'
_diffrn_ambient_temperature 293(2)
_diffrn_measured_fraction_theta_full 0.995
_diffrn_measured_fraction_theta_max 0.995
_diffrn_measurement_device_type 'CCD area detector'
_diffrn_measurement_method 'phi and omega scans'
_diffrn_radiation_monochromator graphite
_diffrn_radiation_source 'fine-focus sealed tube'
_diffrn_radiation_type MoK\a
_diffrn_radiation_wavelength 0.71073
_diffrn_reflns_av_R_equivalents 0.0416
_diffrn_reflns_av_sigmaI/netI 0.0473
_diffrn_reflns_limit_h_max 8
_diffrn_reflns_limit_h_min -8
_diffrn_reflns_limit_k_max 11
_diffrn_reflns_limit_k_min -13
_diffrn_reflns_limit_l_max 37
_diffrn_reflns_limit_l_min -36
_diffrn_reflns_number 12221
_diffrn_reflns_theta_full 26.99
_diffrn_reflns_theta_max 26.99
_diffrn_reflns_theta_min 2.09
_exptl_absorpt_coefficient_mu 0.216
_exptl_absorpt_correction_T_max 1.00000
_exptl_absorpt_correction_T_min 0.75169
_exptl_absorpt_correction_type empirical
_exptl_absorpt_process_details sadabs
_exptl_crystal_colour colorless
_exptl_crystal_density_diffrn 1.327
_exptl_crystal_density_method 'not measured'
_exptl_crystal_description prismatic
_exptl_crystal_F_000 856
_exptl_crystal_size_max 0.456
_exptl_crystal_size_mid 0.401
_exptl_crystal_size_min 0.223
_refine_diff_density_max 0.441
_refine_diff_density_min -0.199
_refine_diff_density_rms 0.047
_refine_ls_abs_structure_details 'Flack H D (1983), Acta Cryst. A39, 876-881'
_refine_ls_abs_structure_Flack 0.06(8)
_refine_ls_extinction_method none
_refine_ls_goodness_of_fit_ref 1.011
_refine_ls_hydrogen_treatment constr
_refine_ls_matrix_type full
_refine_ls_number_parameters 266
_refine_ls_number_reflns 4449
_refine_ls_number_restraints 0
_refine_ls_restrained_S_all 1.011
_refine_ls_R_factor_all 0.0615
_refine_ls_R_factor_gt 0.0490
_refine_ls_shift/su_max 0.001
_refine_ls_shift/su_mean 0.000
_refine_ls_structure_factor_coef Fsqd
_refine_ls_weighting_details 'calc w=1/[\s^2^(Fo^2^)+(0.0689P)^2^+0.0000P] where P=(Fo^2^+2Fc^2^)/3'
_refine_ls_weighting_scheme calc
_refine_ls_wR_factor_gt 0.1193
_refine_ls_wR_factor_ref 0.1251
_reflns_number_gt 3572
_reflns_number_total 4449
_reflns_threshold_expression >2sigma(I)
_cod_data_source_file ol9000872_si_002.cif
_cod_data_source_block cd28416
_cod_depositor_comments
;
The following automatic conversions were performed:

'_symmetry_cell_setting' value 'Orthorhombic' changed to
'orthorhombic' according to
/home/saulius/struct/CIF-dictionaries/cif_core.dic dictionary named
'cif_core.dic' version 2.4.2 from 2011-04-26.

Automatic conversion script
Id: cif_fix_values 1715 2011-07-08 13:25:40Z adriana 
;
_cod_original_sg_symbol_H-M P2(1)2(1)2(1)
_cod_database_code 1503812

loop_
_symmetry_equiv_pos_as_xyz
'x, y, z'
'-x+1/2, -y, z+1/2'
'-x, y+1/2, -z+1/2'
'x+1/2, -y+1/2, -z'

loop_
_atom_site_label
_atom_site_type_symbol
_atom_site_fract_x
_atom_site_fract_y
_atom_site_fract_z
_atom_site_U_iso_or_equiv
_atom_site_adp_type
_atom_site_occupancy
_atom_site_symmetry_multiplicity
_atom_site_calc_flag
_atom_site_refinement_flags
Cl Cl 0.58349(11) 0.15866(6) 0.97130(2) 0.0530(2) Uani 1 1 d .
N1 N 0.5651(3) 0.34798(19) 1.03292(7) 0.0395(5) Uani 1 1 d .
N2 N 0.7821(3) 0.48661(18) 0.89225(7) 0.0361(5) Uani 1 1 d .
O1 O 0.5663(4) 0.75266(17) 1.01267(6) 0.0625(6) Uani 1 1 d .
O2 O 0.5566(3) 0.69578(15) 0.93923(6) 0.0482(5) Uani 1 1 d .
O3 O 0.6237(4) 0.3806(3) 0.75612(7) 0.0836(8) Uani 1 1 d .
O4 O 0.3738(4) 0.2911(2) 0.79365(7) 0.0727(7) Uani 1 1 d .
C1 C 0.5829(4) 0.3171(2) 0.98747(8) 0.0388(6) Uani 1 1 d .
C2 C 0.5929(4) 0.4260(2) 0.96210(7) 0.0367(5) Uani 1 1 d .
C3 C 0.5786(5) 0.5324(2) 0.99337(8) 0.0375(6) Uani 1 1 d .
C4 C 0.5620(4) 0.4817(2) 1.03711(8) 0.0392(6) Uani 1 1 d .
C5 C 0.5406(4) 0.5328(3) 1.08097(8) 0.0498(7) Uani 1 1 d .
H5 H 0.5374 0.6223 1.0847 0.060 Uiso 1 1 calc R
C6 C 0.5243(5) 0.4567(3) 1.11808(9) 0.0597(8) Uani 1 1 d .
C7 C 0.5330(5) 0.3208(3) 1.11180(10) 0.0625(9) Uani 1 1 d .
H7 H 0.5245 0.2669 1.1372 0.075 Uiso 1 1 calc R
C8 C 0.5530(4) 0.2678(3) 1.07026(9) 0.0505(7) Uani 1 1 d .
H8 H 0.5585 0.1784 1.0668 0.061 Uiso 1 1 calc R
C9 C 0.6218(4) 0.4271(2) 0.91252(8) 0.0370(6) Uani 1 1 d .
C10 C 0.5186(4) 0.3691(2) 0.87878(9) 0.0438(6) Uani 1 1 d .
H10 H 0.4041 0.3216 0.8829 0.053 Uiso 1 1 calc R
C11 C 0.6099(4) 0.3912(3) 0.83689(8) 0.0460(6) Uani 1 1 d .
C12 C 0.7772(4) 0.4642(2) 0.84521(8) 0.0406(6) Uani 1 1 d .
C13 C 0.9321(5) 0.5127(3) 0.81865(9) 0.0488(7) Uani 1 1 d .
H13 H 0.9318 0.4991 0.7872 0.059 Uiso 1 1 calc R
C14 C 1.0823(5) 0.5793(2) 0.83808(10) 0.0539(7) Uani 1 1 d .
C15 C 1.0797(5) 0.5981(2) 0.88641(9) 0.0495(7) Uani 1 1 d .
H15 H 1.1822 0.6426 0.9003 0.059 Uiso 1 1 calc R
C16 C 0.9332(4) 0.5532(2) 0.91193(8) 0.0406(6) Uani 1 1 d .
H16 H 0.9337 0.5671 0.9434 0.049 Uiso 1 1 calc R
C17 C 0.5682(4) 0.6707(2) 0.98393(8) 0.0427(6) Uani 1 1 d .
C18 C 0.5466(6) 0.8305(3) 0.92710(11) 0.0669(9) Uani 1 1 d .
H18A H 0.4285 0.8675 0.9393 0.100 Uiso 1 1 calc R
H18B H 0.5465 0.8389 0.8944 0.100 Uiso 1 1 calc R
H18C H 0.6582 0.8750 0.9395 0.100 Uiso 1 1 calc R
C19 C 0.4974(8) 0.5099(4) 1.16578(10) 0.0939(15) Uani 1 1 d .
H19A H 0.6146 0.4955 1.1833 0.127 Uiso 1 1 calc R
H19B H 0.3891 0.4670 1.1803 0.127 Uiso 1 1 calc R
H19C H 0.4712 0.6012 1.1641 0.127 Uiso 1 1 calc R
C20 C 0.5415(5) 0.3548(3) 0.79168(10) 0.0571(8) Uani 1 1 d .
C21 C 0.2895(7) 0.2524(5) 0.75104(12) 0.0971(13) Uani 1 1 d .
H21A H 0.3122 0.3184 0.7285 0.126 Uiso 1 1 calc R
H21B H 0.1509 0.2399 0.7548 0.126 Uiso 1 1 calc R
H21C H 0.3486 0.1728 0.7411 0.126 Uiso 1 1 calc R
C22 C 1.2501(5) 0.6339(3) 0.81037(12) 0.0770(10) Uani 1 1 d .
H22A H 1.2503 0.5952 0.7805 0.116 Uiso 1 1 calc R
H22B H 1.3719 0.6151 0.8255 0.116 Uiso 1 1 calc R
H22C H 1.2348 0.7259 0.8075 0.116 Uiso 1 1 calc R

loop_
_atom_site_aniso_label
_atom_site_aniso_U_11
_atom_site_aniso_U_22
_atom_site_aniso_U_33
_atom_site_aniso_U_23
_atom_site_aniso_U_13
_atom_site_aniso_U_12
Cl 0.0543(4) 0.0327(3) 0.0720(4) -0.0077(3) 0.0073(4) -0.0032(3)
N1 0.0356(11) 0.0409(10) 0.0420(11) 0.0027(9) 0.0024(10) -0.0046(10)
N2 0.0409(13) 0.0305(10) 0.0370(11) -0.0048(8) 0.0001(9) 0.0024(9)
O1 0.0959(18) 0.0376(9) 0.0541(12) -0.0158(9) 0.0060(12) 0.0046(12)
O2 0.0680(14) 0.0330(8) 0.0437(10) 0.0036(7) 0.0034(10) 0.0061(9)
O3 0.103(2) 0.1050(18) 0.0425(12) -0.0181(11) 0.0037(12) -0.0106(17)
O4 0.0757(18) 0.0885(17) 0.0539(13) -0.0214(11) -0.0155(11) -0.0155(13)
C1 0.0400(15) 0.0316(12) 0.0449(13) -0.0066(10) 0.0028(12) -0.0033(12)
C2 0.0364(13) 0.0350(11) 0.0387(13) -0.0039(10) 0.0017(11) -0.0024(11)
C3 0.0425(16) 0.0360(12) 0.0341(12) -0.0048(9) 0.0027(11) -0.0006(12)
C4 0.0354(14) 0.0387(12) 0.0434(14) -0.0051(10) 0.0006(12) -0.0047(11)
C5 0.055(2) 0.0528(15) 0.0422(14) -0.0080(12) 0.0069(13) -0.0076(14)
C6 0.066(2) 0.072(2) 0.0412(15) -0.0022(14) 0.0063(14) -0.0140(17)
C7 0.065(2) 0.081(2) 0.0415(16) 0.0191(15) 0.0008(14) -0.0117(18)
C8 0.0444(18) 0.0492(15) 0.0580(18) 0.0135(13) -0.0016(14) -0.0057(14)
C9 0.0391(15) 0.0336(12) 0.0382(13) -0.0089(10) 0.0024(10) -0.0016(11)
C10 0.0417(16) 0.0423(14) 0.0475(15) -0.0113(11) 0.0006(12) -0.0057(11)
C11 0.0499(17) 0.0490(14) 0.0392(14) -0.0081(11) -0.0022(12) 0.0032(13)
C12 0.0544(18) 0.0354(12) 0.0321(13) -0.0036(10) 0.0007(11) 0.0098(12)
C13 0.062(2) 0.0443(13) 0.0404(14) 0.0037(11) 0.0089(14) 0.0107(15)
C14 0.0559(18) 0.0412(14) 0.0645(17) 0.0091(13) 0.0116(16) 0.0096(16)
C15 0.0455(16) 0.0373(13) 0.0656(18) 0.0022(12) -0.0001(15) -0.0025(14)
C16 0.0449(16) 0.0320(11) 0.0449(13) -0.0053(10) -0.0033(13) 0.0003(12)
C17 0.0452(16) 0.0393(13) 0.0436(14) -0.0060(11) 0.0061(12) 0.0016(13)
C18 0.079(3) 0.0460(16) 0.076(2) 0.0150(15) 0.0014(18) 0.0055(17)
C19 0.133(5) 0.098(3) 0.0426(18) -0.0074(18) 0.018(2) -0.023(3)
C20 0.065(2) 0.0595(17) 0.0467(17) -0.0159(14) -0.0063(15) 0.0074(17)
C21 0.092(3) 0.132(3) 0.067(2) -0.033(2) -0.025(2) -0.017(3)
C22 0.067(2) 0.071(2) 0.093(3) 0.020(2) 0.028(2) 0.0036(19)

loop_
_atom_type_symbol
_atom_type_description
_atom_type_scat_dispersion_real
_atom_type_scat_dispersion_imag
_atom_type_scat_source
C C 0.0033 0.0016 'International Tables Vol C Tables 4.2.6.8 and 6.1.1.4'
H H 0.0000 0.0000 'International Tables Vol C Tables 4.2.6.8 and 6.1.1.4'
N N 0.0061 0.0033 'International Tables Vol C Tables 4.2.6.8 and 6.1.1.4'
O O 0.0106 0.0060 'International Tables Vol C Tables 4.2.6.8 and 6.1.1.4'
Cl Cl 0.1484 0.1585 'International Tables Vol C Tables 4.2.6.8 and 6.1.1.4'

loop_
_geom_angle_atom_site_label_1
_geom_angle_atom_site_label_2
_geom_angle_atom_site_label_3
_geom_angle
C1 N1 C8 129.5(2)
C1 N1 C4 108.56(19)
C8 N1 C4 122.0(2)
C16 N2 C9 129.6(2)
C16 N2 C12 121.1(2)
C9 N2 C12 109.2(2)
C17 O2 C18 115.6(2)
C20 O4 C21 116.8(3)
C2 C1 N1 110.07(19)
C2 C1 Cl 130.43(19)
N1 C1 Cl 119.48(18)
C1 C2 C3 106.59(19)
C1 C2 C9 123.9(2)
C3 C2 C9 129.4(2)
C4 C3 C2 107.70(19)
C4 C3 C17 122.8(2)
C2 C3 C17 129.4(2)
C3 C4 N1 107.1(2)
C3 C4 C5 135.5(2)
N1 C4 C5 117.4(2)
C6 C5 C4 121.9(3)
C6 C5 H5 119.0
C4 C5 H5 119.0
C5 C6 C7 118.1(3)
C5 C6 C19 122.8(3)
C7 C6 C19 119.0(3)
C8 C7 C6 121.7(3)
C8 C7 H7 119.1
C6 C7 H7 119.1
C7 C8 N1 118.8(3)
C7 C8 H8 120.6
N1 C8 H8 120.6
C10 C9 N2 107.2(2)
C10 C9 C2 130.5(2)
N2 C9 C2 122.2(2)
C9 C10 C11 109.6(2)
C9 C10 H10 125.2
C11 C10 H10 125.2
C12 C11 C10 107.6(2)
C12 C11 C20 124.4(3)
C10 C11 C20 127.9(3)
C11 C12 N2 106.4(2)
C11 C12 C13 135.7(2)
N2 C12 C13 117.9(3)
C14 C13 C12 121.2(2)
C14 C13 H13 119.4
C12 C13 H13 119.4
C13 C14 C15 118.3(3)
C13 C14 C22 122.4(3)
C15 C14 C22 119.3(3)
C16 C15 C14 121.1(3)
C16 C15 H15 119.4
C14 C15 H15 119.4
C15 C16 N2 120.4(2)
C15 C16 H16 119.8
N2 C16 H16 119.8
O1 C17 O2 123.5(2)
O1 C17 C3 124.3(2)
O2 C17 C3 112.24(19)
O2 C18 H18A 109.5
O2 C18 H18B 109.5
H18A C18 H18B 109.5
O2 C18 H18C 109.5
H18A C18 H18C 109.5
H18B C18 H18C 109.5
C6 C19 H19A 109.5
C6 C19 H19B 109.5
H19A C19 H19B 109.5
C6 C19 H19C 109.5
H19A C19 H19C 109.5
H19B C19 H19C 109.5
O3 C20 O4 123.3(3)
O3 C20 C11 125.1(3)
O4 C20 C11 111.6(3)
O4 C21 H21A 109.5
O4 C21 H21B 109.5
H21A C21 H21B 109.5
O4 C21 H21C 109.5
H21A C21 H21C 109.5
H21B C21 H21C 109.5
C14 C22 H22A 109.5
C14 C22 H22B 109.5
H22A C22 H22B 109.5
C14 C22 H22C 109.5
H22A C22 H22C 109.5
H22B C22 H22C 109.5

loop_
_geom_bond_atom_site_label_1
_geom_bond_atom_site_label_2
_geom_bond_distance
Cl C1 1.703(2)
N1 C1 1.371(3)
N1 C8 1.372(3)
N1 C4 1.386(3)
N2 C16 1.365(3)
N2 C9 1.387(3)
N2 C12 1.394(3)
O1 C17 1.192(3)
O2 C17 1.334(3)
O2 C18 1.437(3)
O3 C20 1.210(4)
O4 C20 1.320(4)
O4 C21 1.428(4)
C1 C2 1.348(3)
C2 C3 1.432(3)
C2 C9 1.462(3)
C3 C4 1.386(3)
C3 C17 1.456(3)
C4 C5 1.394(3)
C5 C6 1.343(4)
C5 H5 0.9300
C6 C7 1.417(4)
C6 C19 1.509(4)
C7 C8 1.338(4)
C7 H7 0.9300
C8 H8 0.9300
C9 C10 1.351(3)
C10 C11 1.392(4)
C10 H10 0.9300
C11 C12 1.388(4)
C11 C20 1.450(4)
C12 C13 1.402(4)
C13 C14 1.357(4)
C13 H13 0.9300
C14 C15 1.425(4)
C14 C22 1.511(4)
C15 C16 1.330(4)
C15 H15 0.9300
C16 H16 0.9300
C18 H18A 0.9600
C18 H18B 0.9600
C18 H18C 0.9600
C19 H19A 0.9600
C19 H19B 0.9600
C19 H19C 0.9600
C21 H21A 0.9600
C21 H21B 0.9600
C21 H21C 0.9600
C22 H22A 0.9600
C22 H22B 0.9600
C22 H22C 0.9600

loop_
_geom_hbond_atom_site_label_D
_geom_hbond_atom_site_label_H
_geom_hbond_atom_site_label_A
_geom_hbond_distance_DH
_geom_hbond_distance_HA
_geom_hbond_distance_DA
_geom_hbond_angle_DHA
_geom_hbond_site_symmetry_A
C16 H16 O1 0.93 2.43 3.114(3) 129.9 4_567

loop_
_geom_torsion_atom_site_label_1
_geom_torsion_atom_site_label_2
_geom_torsion_atom_site_label_3
_geom_torsion_atom_site_label_4
_geom_torsion
C8 N1 C1 C2 -179.0(3)
C4 N1 C1 C2 0.5(3)
C8 N1 C1 Cl 2.4(4)
C4 N1 C1 Cl -178.1(2)
N1 C1 C2 C3 -0.6(3)
Cl C1 C2 C3 177.7(3)
N1 C1 C2 C9 177.0(2)
Cl C1 C2 C9 -4.7(5)
C1 C2 C3 C4 0.5(3)
C9 C2 C3 C4 -176.9(3)
C1 C2 C3 C17 -175.4(3)
C9 C2 C3 C17 7.2(5)
C2 C3 C4 N1 -0.3(3)
C17 C3 C4 N1 176.0(3)
C2 C3 C4 C5 -178.8(3)
C17 C3 C4 C5 -2.5(5)
C1 N1 C4 C3 -0.1(3)
C8 N1 C4 C3 179.5(3)
C1 N1 C4 C5 178.7(2)
C8 N1 C4 C5 -1.7(4)
C3 C4 C5 C6 178.7(3)
N1 C4 C5 C6 0.3(4)
C4 C5 C6 C7 1.1(5)
C4 C5 C6 C19 -178.9(3)
C5 C6 C7 C8 -1.3(5)
C19 C6 C7 C8 178.7(3)
C6 C7 C8 N1 -0.1(5)
C1 N1 C8 C7 -178.9(3)
C4 N1 C8 C7 1.6(4)
C16 N2 C9 C10 -177.2(2)
C12 N2 C9 C10 -0.2(3)
C16 N2 C9 C2 -1.1(4)
C12 N2 C9 C2 175.9(2)
C1 C2 C9 C10 55.5(4)
C3 C2 C9 C10 -127.5(3)
C1 C2 C9 N2 -119.6(3)
C3 C2 C9 N2 57.4(4)
N2 C9 C10 C11 -0.4(3)
C2 C9 C10 C11 -176.1(2)
C9 C10 C11 C12 0.8(3)
C9 C10 C11 C20 -175.1(3)
C10 C11 C12 N2 -0.9(3)
C20 C11 C12 N2 175.2(3)
C10 C11 C12 C13 177.0(3)
C20 C11 C12 C13 -6.9(5)
C16 N2 C12 C11 178.0(2)
C9 N2 C12 C11 0.7(3)
C16 N2 C12 C13 -0.3(3)
C9 N2 C12 C13 -177.6(2)
C11 C12 C13 C14 -177.6(3)
N2 C12 C13 C14 0.1(4)
C12 C13 C14 C15 0.4(4)
C12 C13 C14 C22 -179.4(3)
C13 C14 C15 C16 -0.7(4)
C22 C14 C15 C16 179.1(3)
C14 C15 C16 N2 0.6(4)
C9 N2 C16 C15 176.7(2)
C12 N2 C16 C15 0.0(4)
C18 O2 C17 O1 1.6(5)
C18 O2 C17 C3 -179.7(3)
C4 C3 C17 O1 8.5(5)
C2 C3 C17 O1 -176.1(3)
C4 C3 C17 O2 -170.1(3)
C2 C3 C17 O2 5.3(5)
C21 O4 C20 O3 0.0(5)
C21 O4 C20 C11 178.7(3)
C12 C11 C20 O3 1.9(5)
C10 C11 C20 O3 177.2(3)
C12 C11 C20 O4 -176.8(3)
C10 C11 C20 O4 -1.5(4)
